data_1562287
loop_
_publ_author_name
'Song, Xue-Qin'
'Lei, Yao-Kun'
'Wang, Xiao-Run'
'Zhao, Meng-Meng'
'Peng, Yun-Qiao'
'Cheng, Guo-Quan'

_publ_section_title
;
 Lanthanide coordination polymers: Synthesis, diverse structure and
 luminescence properties
;
_journal_name_full 'Journal of Solid State Chemistry'
_journal_page_first 202
_journal_page_last 212
_journal_paper_doi 10.1016/j.jssc.2014.06.025
_journal_volume 218
_journal_year 2014
_chemical_formula_sum 'C51 H48 Dy N6 O18'
_chemical_formula_weight 1195.45
_space_group_IT_number 14
_space_group_name_Hall '-P 2ybc'
_space_group_name_H-M_alt 'P 1 21/c 1'
_symmetry_cell_setting monoclinic
_symmetry_space_group_name_H-M 'P 1 21/c 1'
_atom_sites_solution_hydrogens geom
_atom_sites_solution_primary direct
_atom_sites_solution_secondary difmap
_audit_creation_method SHELXL-97
_cell_angle_alpha 90.00
_cell_angle_beta 99.118(3)
_cell_angle_gamma 90.00
_cell_formula_units_Z 4
_cell_length_a 12.2807(9)
_cell_length_b 21.9790(17)
_cell_length_c 22.9430(17)
_cell_measurement_temperature 294(2)
_cell_measurement_theta_max 25.5
_cell_measurement_theta_min 1.80
_cell_volume 6114.5(8)
_computing_cell_refinement 'Bruker SMART'
_computing_data_collection 'Bruker SMART'
_computing_data_reduction 'Bruker SAINT'
_computing_molecular_graphics 'Bruker SHELXTL'
_computing_publication_material 'Bruker SHELXTL'
_computing_structure_refinement 'SHELXL-97 (Sheldrick, 1997)'
_computing_structure_solution 'SHELXS-97 (Sheldrick, 1990)'
_diffrn_ambient_temperature 294(2)
_diffrn_measured_fraction_theta_full 0.991
_diffrn_measured_fraction_theta_max 0.991
_diffrn_measurement_device_type 'CCD area detector'
_diffrn_measurement_method 'phi and omega scans'
_diffrn_radiation_monochromator graphite
_diffrn_radiation_source 'fine-focus sealed tube'
_diffrn_radiation_type MoK\a
_diffrn_radiation_wavelength 0.71073
_diffrn_reflns_av_R_equivalents 0.0916
_diffrn_reflns_av_sigmaI/netI 0.1342
_diffrn_reflns_limit_h_max 13
_diffrn_reflns_limit_h_min -14
_diffrn_reflns_limit_k_max 26
_diffrn_reflns_limit_k_min -25
_diffrn_reflns_limit_l_max 27
_diffrn_reflns_limit_l_min -26
_diffrn_reflns_number 32582
_diffrn_reflns_theta_full 25.50
_diffrn_reflns_theta_max 25.50
_diffrn_reflns_theta_min 1.80
_exptl_absorpt_coefficient_mu 1.290
_exptl_absorpt_correction_T_max 0.8927
_exptl_absorpt_correction_T_min 0.6982
_exptl_absorpt_correction_type multi-scan
_exptl_absorpt_process_details sadabs
_exptl_crystal_colour colorless
_exptl_crystal_density_diffrn 1.299
_exptl_crystal_density_method 'not measured'
_exptl_crystal_description block
_exptl_crystal_F_000 2424
_exptl_crystal_size_max 0.30
_exptl_crystal_size_mid 0.11
_exptl_crystal_size_min 0.09
_refine_diff_density_max 0.893
_refine_diff_density_min -1.030
_refine_diff_density_rms 0.089
_refine_ls_extinction_coef 0.00020(3)
_refine_ls_extinction_expression Fc^*^=kFc[1+0.001xFc^2^\l^3^/sin(2\q)]^-1/4^
_refine_ls_extinction_method SHELXL
_refine_ls_goodness_of_fit_ref 1.014
_refine_ls_hydrogen_treatment constr
_refine_ls_matrix_type full
_refine_ls_number_parameters 689
_refine_ls_number_reflns 11274
_refine_ls_number_restraints 0
_refine_ls_restrained_S_all 1.014
_refine_ls_R_factor_all 0.1354
_refine_ls_R_factor_gt 0.0595
_refine_ls_shift/su_max 0.001
_refine_ls_shift/su_mean 0.000
_refine_ls_structure_factor_coef Fsqd
_refine_ls_weighting_details 'calc w=1/[\s^2^(Fo^2^)+(0.0267P)^2^+0.0000P] where P=(Fo^2^+2Fc^2^)/3'
_refine_ls_weighting_scheme calc
_refine_ls_wR_factor_gt 0.1084
_refine_ls_wR_factor_ref 0.1204
_reflns_number_gt 4988
_reflns_number_total 11274
_reflns_threshold_expression >2sigma(I)
_cod_data_source_file JSSC-2014-218-202.cif
_cod_data_source_block 3
_cod_original_sg_symbol_H-M P2(1)/c
_cod_database_code 1562287

loop_
_symmetry_equiv_pos_as_xyz
'x, y, z'
'-x, y+1/2, -z+1/2'
'-x, -y, -z'
'x, -y-1/2, z-1/2'

loop_
_atom_site_label
_atom_site_type_symbol
_atom_site_fract_x
_atom_site_fract_y
_atom_site_fract_z
_atom_site_U_iso_or_equiv
_atom_site_adp_type
_atom_site_occupancy
_atom_site_symmetry_multiplicity
_atom_site_calc_flag
_atom_site_refinement_flags
_atom_site_disorder_assembly
_atom_site_disorder_group
Dy1 Dy 0.41140(3) 0.687902(18) 1.041334(13) 0.06395(16) Uani 1 1 d . . .
N1 N 0.4044(6) 0.5638(5) 1.0002(3) 0.083(2) Uani 1 1 d . . .
N2 N 0.2735(6) 0.6632(3) 1.1322(3) 0.080(2) Uani 1 1 d . . .
N3 N 0.3940(8) 0.8106(5) 1.0838(3) 0.097(3) Uani 1 1 d . . .
N4 N -0.3708(5) 0.7199(3) 0.9122(2) 0.078(2) Uani 1 1 d . . .
H4 H -0.3556 0.7300 0.8781 0.094 Uiso 1 1 calc R . .
N5 N 0.1281(5) 0.7246(3) 0.9017(2) 0.082(2) Uani 1 1 d . . .
H5 H 0.0905 0.7324 0.8676 0.099 Uiso 1 1 calc R . .
N6 N 0.6840(5) 0.5829(4) 1.1339(3) 0.078(2) Uani 1 1 d . . .
H6 H 0.7508 0.5702 1.1429 0.093 Uiso 1 1 calc R . .
O1 O 0.4728(6) 0.7766(3) 1.1027(2) 0.107(2) Uani 1 1 d . . .
O2 O 0.2858(4) 0.6887(2) 0.95387(18) 0.0675(13) Uani 1 1 d . . .
O3 O 0.3541(4) 0.5824(2) 1.0412(2) 0.0814(17) Uani 1 1 d . . .
O4 O 0.3890(5) 0.5147(3) 0.9773(3) 0.114(3) Uani 1 1 d . . .
O5 O 0.2182(4) 0.6479(3) 1.1686(2) 0.104(2) Uani 1 1 d . . .
O6 O 0.3773(4) 0.6626(2) 1.14214(19) 0.0851(18) Uani 1 1 d . . .
O7 O 0.4714(5) 0.6026(3) 0.9850(2) 0.0832(18) Uani 1 1 d . . .
O8 O 0.2321(4) 0.6796(2) 1.0799(2) 0.0816(16) Uani 1 1 d . . .
O9 O 0.3254(4) 0.7896(3) 1.0427(2) 0.0873(19) Uani 1 1 d . . .
O10 O 0.3880(7) 0.8619(4) 1.1033(3) 0.150(3) Uani 1 1 d . . .
O11 O 0.5762(4) 0.6589(2) 1.09670(19) 0.0763(16) Uani 1 1 d . . .
O12 O -0.4809(4) 0.7357(2) 0.98013(18) 0.0746(15) Uani 1 1 d . . .
O13 O -0.4234(4) 0.7749(2) 0.81020(19) 0.0758(15) Uani 1 1 d . . .
O14 O 0.1116(4) 0.7251(2) 0.78722(18) 0.0820(16) Uani 1 1 d . . .
O15 O -0.1974(6) 0.6382(4) 0.8733(3) 0.122(2) Uani 1 1 d . . .
C42 C 0.5960(12) 0.5337(5) 1.2086(5) 0.112(4) Uani 1 1 d . . .
O16 O 0.8919(4) 0.5902(3) 1.1159(2) 0.0777(16) Uani 1 1 d . . .
C1 C -0.2076(8) 0.8187(5) 0.7573(3) 0.090(3) Uani 1 1 d . . .
H1 H -0.2280 0.8577 0.7671 0.108 Uiso 1 1 calc R . .
C2 C -0.0957(7) 0.8070(6) 0.7522(3) 0.085(3) Uani 1 1 d . . .
C3 C -0.0671(7) 0.7511(6) 0.7379(3) 0.076(3) Uani 1 1 d . . .
C4 C -0.1463(7) 0.7056(5) 0.7283(3) 0.086(3) Uani 1 1 d . . .
H4A H -0.1250 0.6670 0.7181 0.103 Uiso 1 1 calc R . .
C5 C -0.2586(7) 0.7158(6) 0.7334(3) 0.083(3) Uani 1 1 d . . .
C6 C -0.2858(7) 0.7743(6) 0.7481(3) 0.080(3) Uani 1 1 d . . .
C7 C -0.3403(7) 0.6656(4) 0.7227(3) 0.110(3) Uani 1 1 d . . .
H7A H -0.4073 0.6805 0.7001 0.165 Uiso 1 1 calc R . .
H7B H -0.3551 0.6502 0.7599 0.165 Uiso 1 1 calc R . .
H7C H -0.3111 0.6335 0.7014 0.165 Uiso 1 1 calc R . .
C8 C -0.0125(8) 0.8590(5) 0.7651(3) 0.113(3) Uani 1 1 d . . .
H8A H 0.0426 0.8482 0.7980 0.170 Uiso 1 1 calc R . .
H8B H -0.0499 0.8952 0.7744 0.170 Uiso 1 1 calc R . .
H8C H 0.0222 0.8662 0.7310 0.170 Uiso 1 1 calc R . .
C9 C 0.0474(6) 0.7340(4) 0.7287(3) 0.083(3) Uani 1 1 d . . .
H9A H 0.0459 0.6969 0.7057 0.099 Uiso 1 1 calc R . .
H9B H 0.0794 0.7661 0.7079 0.099 Uiso 1 1 calc R . .
C10 C 0.2128(6) 0.6959(4) 0.7920(3) 0.072(2) Uani 1 1 d . . .
C11 C 0.2616(6) 0.6807(4) 0.7432(3) 0.082(3) Uani 1 1 d . . .
H11 H 0.2266 0.6908 0.7055 0.099 Uiso 1 1 calc R . .
C12 C 0.3601(7) 0.6513(4) 0.7505(3) 0.079(2) Uani 1 1 d . . .
H12 H 0.3925 0.6417 0.7176 0.095 Uiso 1 1 calc R . .
C13 C 0.4130(6) 0.6353(4) 0.8063(3) 0.079(2) Uani 1 1 d . . .
H13 H 0.4800 0.6147 0.8110 0.095 Uiso 1 1 calc R . .
C14 C 0.3656(6) 0.6501(3) 0.8544(3) 0.066(2) Uani 1 1 d . . .
H14 H 0.4007 0.6386 0.8917 0.080 Uiso 1 1 calc R . .
C15 C 0.2668(6) 0.6817(4) 0.8495(3) 0.064(2) Uani 1 1 d . . .
C16 C 0.2270(6) 0.6982(4) 0.9049(3) 0.068(2) Uani 1 1 d . . .
C17 C 0.0818(7) 0.7407(5) 0.9552(3) 0.098(3) Uani 1 1 d . . .
H17A H 0.0442 0.7059 0.9687 0.118 Uiso 1 1 calc R . .
H17B H 0.1406 0.7527 0.9865 0.118 Uiso 1 1 calc R . .
C22 C -0.4020(6) 0.7921(4) 0.7518(3) 0.085(3) Uani 1 1 d . . .
H22A H -0.4115 0.8357 0.7461 0.102 Uiso 1 1 calc R . .
H22B H -0.4528 0.7714 0.7216 0.102 Uiso 1 1 calc R . .
C23 C -0.5138(6) 0.7992(4) 0.8299(3) 0.072(2) Uani 1 1 d . . .
C24 C -0.5937(6) 0.8313(4) 0.7926(3) 0.077(3) Uani 1 1 d . . .
H24 H -0.5893 0.8349 0.7526 0.093 Uiso 1 1 calc R . .
C25 C -0.6797(6) 0.8578(4) 0.8154(3) 0.081(3) Uani 1 1 d . . .
H25 H -0.7319 0.8804 0.7906 0.098 Uiso 1 1 calc R . .
C26 C -0.6898(7) 0.8515(4) 0.8733(3) 0.081(3) Uani 1 1 d . . .
H26 H -0.7482 0.8697 0.8881 0.097 Uiso 1 1 calc R . .
C27 C -0.6124(6) 0.8177(4) 0.9099(3) 0.077(2) Uani 1 1 d . . .
H27 H -0.6182 0.8145 0.9497 0.092 Uiso 1 1 calc R . .
C28 C -0.5248(6) 0.7879(4) 0.8886(3) 0.070(2) Uani 1 1 d . . .
C29 C -0.4558(6) 0.7461(4) 0.9311(3) 0.071(2) Uani 1 1 d . . .
C30 C -0.2707(8) 0.6249(7) 0.9107(4) 0.094(3) Uani 1 1 d . . .
C31 C -0.2957(9) 0.5666(7) 0.9053(5) 0.121(4) Uani 1 1 d . . .
H31 H -0.3415 0.5458 0.9272 0.146 Uiso 1 1 calc R . .
C32 C -0.2425(11) 0.5407(7) 0.8614(6) 0.134(4) Uani 1 1 d . . .
H32 H -0.2495 0.5010 0.8473 0.161 Uiso 1 1 calc R . .
C33 C -0.1812(11) 0.5838(8) 0.8442(5) 0.127(5) Uani 1 1 d . . .
H33 H -0.1339 0.5789 0.8167 0.152 Uiso 1 1 calc R . .
C34 C 0.8737(6) 0.6491(5) 1.1006(3) 0.061(2) Uani 1 1 d . . .
C35 C 0.9567(6) 0.6865(5) 1.0886(3) 0.073(2) Uani 1 1 d . . .
H35 H 1.0267 0.6705 1.0884 0.088 Uiso 1 1 calc R . .
C36 C 0.9382(7) 0.7477(5) 1.0769(3) 0.077(3) Uani 1 1 d . . .
H36 H 0.9964 0.7721 1.0695 0.092 Uiso 1 1 calc R . .
C37 C 0.8346(8) 0.7734(4) 1.0759(3) 0.077(2) Uani 1 1 d . . .
H37 H 0.8210 0.8144 1.0674 0.092 Uiso 1 1 calc R . .
C38 C -0.3011(7) 0.6740(5) 0.9474(3) 0.096(3) Uani 1 1 d . . .
H38A H -0.2348 0.6934 0.9677 0.115 Uiso 1 1 calc R . .
H38B H -0.3408 0.6573 0.9771 0.115 Uiso 1 1 calc R . .
C39 C 0.7676(6) 0.6727(4) 1.0999(3) 0.059(2) Uani 1 1 d . . .
C40 C 0.6693(7) 0.6374(5) 1.1098(3) 0.064(2) Uani 1 1 d . . .
C41 C 0.5969(7) 0.5422(4) 1.1467(4) 0.097(3) Uani 1 1 d . . .
H41A H 0.5262 0.5585 1.1287 0.117 Uiso 1 1 calc R . .
H41B H 0.6060 0.5029 1.1287 0.117 Uiso 1 1 calc R . .
C43 C 0.5114(12) 0.5343(5) 1.2407(6) 0.147(5) Uani 1 1 d . . .
H43 H 0.4369 0.5418 1.2279 0.177 Uiso 1 1 calc R . .
C44 C 0.5637(16) 0.5209(7) 1.2966(7) 0.171(6) Uani 1 1 d . . .
H44 H 0.5265 0.5206 1.3289 0.206 Uiso 1 1 calc R . .
C45 C 0.6713(15) 0.5084(7) 1.3018(6) 0.164(6) Uani 1 1 d . . .
H45 H 0.7201 0.4980 1.3356 0.197 Uiso 1 1 calc R . .
O17 O 0.6933(8) 0.5153(4) 1.2414(4) 0.168(3) Uani 1 1 d . . .
C18 C 0.0067(12) 0.7894(8) 0.9419(5) 0.108(4) Uani 1 1 d . . .
C88 C 0.0177(13) 0.8447(10) 0.9577(5) 0.140(5) Uani 1 1 d . . .
H88 H 0.0803 0.8602 0.9812 0.168 Uiso 1 1 calc R . .
C21 C -0.0701(18) 0.8775(8) 0.9371(7) 0.165(6) Uani 1 1 d . . .
H21 H -0.0732 0.9196 0.9408 0.198 Uiso 1 1 calc R . .
C19 C -0.1485(12) 0.8461(10) 0.9119(6) 0.141(5) Uani 1 1 d . . .
H19 H -0.2201 0.8581 0.8969 0.169 Uiso 1 1 calc R . .
O18 O -0.0993(10) 0.7861(5) 0.9120(3) 0.145(3) Uani 1 1 d . . .
C46 C 0.9965(5) 0.5594(4) 1.1129(3) 0.077(2) Uani 1 1 d . . .
H46A H 1.0100 0.5291 1.1440 0.093 Uiso 1 1 calc R . .
H46B H 1.0562 0.5888 1.1193 0.093 Uiso 1 1 calc R . .
C47 C 0.9953(6) 0.5289(4) 1.0540(3) 0.068(2) Uani 1 1 d . . .
C48 C 1.0587(6) 0.5524(4) 1.0133(4) 0.073(2) Uani 1 1 d . . .
H48 H 1.0986 0.5880 1.0225 0.088 Uiso 1 1 calc R . .
C49 C 0.9366(6) 0.4763(4) 1.0406(3) 0.069(2) Uani 1 1 d . . .
C50 C 0.8661(6) 0.4464(4) 1.0819(3) 0.096(3) Uani 1 1 d . . .
H50A H 0.9124 0.4343 1.1177 0.143 Uiso 1 1 calc R . .
H50B H 0.8298 0.4112 1.0630 0.143 Uiso 1 1 calc R . .
H50C H 0.8118 0.4748 1.0909 0.143 Uiso 1 1 calc R . .
C51 C 0.7512(6) 0.7337(5) 1.0884(3) 0.074(3) Uani 1 1 d . . .
H51 H 0.6812 0.7496 1.0888 0.088 Uiso 1 1 calc R . .

loop_
_atom_site_aniso_label
_atom_site_aniso_U_11
_atom_site_aniso_U_22
_atom_site_aniso_U_33
_atom_site_aniso_U_23
_atom_site_aniso_U_13
_atom_site_aniso_U_12
Dy1 0.0376(2) 0.1166(3) 0.03883(18) 0.0075(2) 0.00949(14) 0.0076(3)
N1 0.064(6) 0.126(9) 0.059(5) -0.001(5) 0.011(4) 0.018(6)
N2 0.042(5) 0.153(7) 0.047(4) -0.005(4) 0.015(4) -0.006(4)
N3 0.097(7) 0.132(9) 0.064(5) -0.013(6) 0.021(5) 0.009(8)
N4 0.058(5) 0.134(6) 0.046(4) 0.026(4) 0.019(3) 0.017(4)
N5 0.051(5) 0.150(6) 0.048(4) 0.002(4) 0.015(3) 0.019(4)
N6 0.050(5) 0.123(7) 0.062(4) 0.004(4) 0.014(4) 0.001(5)
O1 0.087(5) 0.147(7) 0.081(4) -0.010(4) -0.006(4) 0.015(4)
O2 0.045(3) 0.113(4) 0.044(3) 0.008(3) 0.004(2) 0.016(3)
O3 0.064(4) 0.120(5) 0.064(3) -0.001(3) 0.019(3) 0.004(3)
O4 0.111(6) 0.130(7) 0.096(5) -0.036(4) 0.002(4) 0.018(5)
O5 0.054(4) 0.215(6) 0.050(3) -0.003(3) 0.027(3) -0.020(4)
O6 0.047(4) 0.166(6) 0.045(3) -0.001(3) 0.012(3) -0.011(3)
O7 0.069(4) 0.125(5) 0.059(3) 0.016(3) 0.020(3) 0.020(4)
O8 0.045(3) 0.147(5) 0.054(3) 0.010(3) 0.011(3) 0.008(3)
O9 0.063(4) 0.137(6) 0.063(3) -0.007(3) 0.011(3) 0.011(3)
O10 0.203(9) 0.137(7) 0.105(5) -0.038(5) 0.011(5) 0.023(6)
O11 0.037(3) 0.128(5) 0.064(3) 0.012(3) 0.009(3) 0.008(3)
O12 0.061(4) 0.126(5) 0.040(3) 0.013(3) 0.019(3) 0.006(3)
O13 0.044(3) 0.137(5) 0.050(3) 0.027(3) 0.020(3) 0.019(3)
O14 0.040(3) 0.164(5) 0.042(3) 0.012(3) 0.006(2) 0.023(3)
O15 0.104(6) 0.176(7) 0.095(5) 0.016(5) 0.037(4) 0.033(5)
C42 0.095(10) 0.147(10) 0.095(9) 0.009(7) 0.020(8) 0.000(8)
O16 0.036(3) 0.119(5) 0.079(4) -0.005(3) 0.012(3) 0.008(3)
C1 0.067(7) 0.159(10) 0.047(5) 0.028(5) 0.018(5) 0.023(7)
C2 0.051(6) 0.160(10) 0.049(5) 0.021(6) 0.023(4) 0.016(8)
C3 0.040(6) 0.157(10) 0.033(4) 0.019(5) 0.013(4) 0.011(6)
C4 0.055(6) 0.162(10) 0.040(4) 0.012(5) 0.004(4) 0.024(6)
C5 0.047(6) 0.159(11) 0.044(5) 0.026(5) 0.010(4) 0.013(7)
C6 0.047(6) 0.155(11) 0.041(5) 0.027(6) 0.018(4) 0.010(7)
C7 0.055(6) 0.171(10) 0.103(7) 0.017(6) 0.011(5) -0.007(7)
C8 0.083(8) 0.173(10) 0.083(6) 0.028(6) 0.013(6) 0.004(7)
C9 0.046(5) 0.162(8) 0.040(4) 0.012(5) 0.007(4) 0.015(5)
C10 0.043(5) 0.128(7) 0.045(4) 0.004(5) 0.004(4) 0.008(5)
C11 0.052(5) 0.153(8) 0.044(4) 0.004(5) 0.017(4) 0.010(6)
C12 0.054(6) 0.138(8) 0.045(5) -0.002(5) 0.009(4) 0.013(5)
C13 0.048(5) 0.125(8) 0.065(5) -0.002(5) 0.013(4) 0.020(5)
C14 0.037(5) 0.121(7) 0.043(4) 0.004(4) 0.013(4) 0.008(5)
C15 0.041(5) 0.112(7) 0.037(4) 0.001(4) 0.007(3) 0.001(5)
C16 0.042(5) 0.119(7) 0.044(4) 0.005(5) 0.010(4) 0.009(5)
C17 0.069(6) 0.165(9) 0.064(5) 0.004(6) 0.022(5) 0.040(7)
C22 0.058(6) 0.156(9) 0.045(4) 0.028(5) 0.018(4) 0.023(5)
C23 0.047(5) 0.124(8) 0.048(4) 0.019(4) 0.020(4) 0.012(5)
C24 0.044(5) 0.138(8) 0.050(4) 0.023(5) 0.011(4) 0.007(5)
C25 0.058(6) 0.121(7) 0.067(5) 0.030(5) 0.016(5) 0.018(5)
C26 0.064(6) 0.121(7) 0.062(5) 0.013(5) 0.025(5) 0.021(5)
C27 0.064(6) 0.121(7) 0.051(4) 0.016(5) 0.026(4) 0.012(5)
C28 0.044(5) 0.116(7) 0.054(5) 0.013(4) 0.022(4) 0.009(5)
C29 0.048(5) 0.118(8) 0.051(5) 0.011(5) 0.019(4) 0.006(5)
C30 0.071(7) 0.141(11) 0.077(7) 0.032(8) 0.032(6) 0.011(8)
C31 0.095(9) 0.169(13) 0.102(8) 0.021(9) 0.023(7) 0.016(10)
C32 0.114(11) 0.168(15) 0.117(10) 0.002(9) 0.011(8) 0.040(10)
C33 0.115(11) 0.174(15) 0.096(9) 0.009(9) 0.033(8) 0.038(10)
C34 0.036(5) 0.107(8) 0.041(4) 0.000(5) 0.013(4) -0.004(5)
C35 0.046(5) 0.123(8) 0.050(4) -0.014(5) 0.009(4) 0.010(6)
C36 0.051(6) 0.123(9) 0.058(5) -0.007(5) 0.011(4) -0.014(6)
C37 0.067(6) 0.109(7) 0.056(5) 0.003(5) 0.012(5) 0.002(6)
C38 0.075(7) 0.153(10) 0.059(5) 0.019(6) 0.014(5) 0.030(6)
C39 0.031(5) 0.106(8) 0.041(4) -0.007(4) 0.008(3) 0.004(5)
C40 0.039(5) 0.116(8) 0.037(4) 0.001(5) 0.009(4) 0.009(6)
C41 0.078(7) 0.143(9) 0.073(6) 0.011(6) 0.020(5) 0.000(6)
C43 0.145(13) 0.184(13) 0.115(10) 0.017(9) 0.026(10) 0.011(9)
C44 0.173(16) 0.213(15) 0.123(13) 0.010(10) 0.009(13) 0.009(13)
C45 0.166(15) 0.207(14) 0.106(11) 0.027(9) -0.018(11) 0.002(12)
O17 0.167(10) 0.189(8) 0.136(8) 0.030(6) -0.012(7) -0.020(7)
C18 0.086(11) 0.165(15) 0.078(8) -0.007(8) 0.029(8) 0.027(10)
C88 0.116(13) 0.176(16) 0.120(10) -0.003(11) -0.012(9) 0.024(12)
C21 0.150(17) 0.191(19) 0.149(13) -0.008(11) 0.004(12) 0.038(15)
C19 0.113(13) 0.191(17) 0.117(10) 0.016(10) 0.011(9) 0.057(13)
O18 0.119(8) 0.199(10) 0.119(6) 0.017(6) 0.022(6) 0.031(7)
C46 0.032(5) 0.120(7) 0.078(5) -0.007(5) 0.005(4) 0.014(5)
C47 0.034(5) 0.102(7) 0.065(5) -0.012(5) 0.003(4) 0.006(5)
C48 0.040(5) 0.097(7) 0.082(6) -0.013(5) 0.005(5) -0.003(5)
C49 0.032(5) 0.111(8) 0.065(5) -0.003(5) 0.003(4) 0.003(5)
C50 0.074(7) 0.122(8) 0.094(6) 0.004(5) 0.025(5) -0.015(6)
C51 0.050(6) 0.123(9) 0.050(5) 0.000(5) 0.016(4) 0.007(6)

loop_
_atom_type_symbol
_atom_type_description
_atom_type_scat_dispersion_real
_atom_type_scat_dispersion_imag
_atom_type_scat_source
C C 0.0033 0.0016 'International Tables Vol C Tables 4.2.6.8 and 6.1.1.4'
H H 0.0000 0.0000 'International Tables Vol C Tables 4.2.6.8 and 6.1.1.4'
N N 0.0061 0.0033 'International Tables Vol C Tables 4.2.6.8 and 6.1.1.4'
O O 0.0106 0.0060 'International Tables Vol C Tables 4.2.6.8 and 6.1.1.4'
Dy Dy -0.1892 4.4098 'International Tables Vol C Tables 4.2.6.8 and 6.1.1.4'

loop_
_geom_angle_atom_site_label_1
_geom_angle_atom_site_label_2
_geom_angle_atom_site_label_3
_geom_angle
_geom_angle_site_symmetry_1
_geom_angle_site_symmetry_3
O11 Dy1 O12 85.63(16) . 1_655
O11 Dy1 O2 151.83(16) . .
O12 Dy1 O2 80.74(15) 1_655 .
O11 Dy1 O3 88.05(17) . .
O12 Dy1 O3 128.62(17) 1_655 .
O2 Dy1 O3 81.54(17) . .
O11 Dy1 O1 74.9(2) . .
O12 Dy1 O1 80.52(19) 1_655 .
O2 Dy1 O1 126.2(2) . .
O3 Dy1 O1 145.50(19) . .
O11 Dy1 O7 76.60(17) . .
O12 Dy1 O7 77.35(19) 1_655 .
O2 Dy1 O7 76.41(16) . .
O3 Dy1 O7 51.66(18) . .
O1 Dy1 O7 145.0(2) . .
O11 Dy1 O9 125.62(19) . .
O12 Dy1 O9 83.37(17) 1_655 .
O2 Dy1 O9 77.24(18) . .
O3 Dy1 O9 137.72(18) . .
O1 Dy1 O9 50.8(2) . .
O7 Dy1 O9 149.42(17) . .
O11 Dy1 O6 71.76(17) . .
O12 Dy1 O6 149.41(16) 1_655 .
O2 Dy1 O6 128.23(16) . .
O3 Dy1 O6 72.24(17) . .
O1 Dy1 O6 73.97(19) . .
O7 Dy1 O6 115.41(18) . .
O9 Dy1 O6 93.13(17) . .
O11 Dy1 O8 121.98(16) . .
O12 Dy1 O8 149.45(16) 1_655 .
O2 Dy1 O8 78.80(15) . .
O3 Dy1 O8 70.08(18) . .
O1 Dy1 O8 93.6(2) . .
O7 Dy1 O8 118.9(2) . .
O9 Dy1 O8 70.17(18) . .
O6 Dy1 O8 50.67(15) . .
O4 N1 O7 123.0(8) . .
O4 N1 O3 123.4(9) . .
O7 N1 O3 113.6(9) . .
O5 N2 O6 122.5(6) . .
O5 N2 O8 123.1(6) . .
O6 N2 O8 114.4(6) . .
O10 N3 O1 121.0(10) . .
O10 N3 O9 123.1(10) . .
O1 N3 O9 115.8(10) . .
C29 N4 C38 122.4(6) . .
C29 N4 H4 118.8 . .
C38 N4 H4 118.8 . .
C16 N5 C17 121.7(6) . .
C16 N5 H5 119.1 . .
C17 N5 H5 119.1 . .
C40 N6 C41 125.8(7) . .
C40 N6 H6 117.1 . .
C41 N6 H6 117.1 . .
N3 O1 Dy1 97.2(6) . .
C16 O2 Dy1 169.2(5) . .
N1 O3 Dy1 97.6(5) . .
N2 O6 Dy1 98.3(4) . .
N1 O7 Dy1 96.1(5) . .
N2 O8 Dy1 96.4(4) . .
N3 O9 Dy1 96.0(6) . .
C40 O11 Dy1 160.6(5) . .
C29 O12 Dy1 151.8(5) . 1_455
C23 O13 C22 118.3(5) . .
C10 O14 C9 118.8(5) . .
C30 O15 C33 105.8(10) . .
C43 C42 O17 112.3(11) . .
C43 C42 C41 131.2(14) . .
O17 C42 C41 116.1(12) . .
C34 O16 C46 122.8(6) . .
C6 C1 C2 121.7(10) . .
C6 C1 H1 119.2 . .
C2 C1 H1 119.2 . .
C3 C2 C1 118.9(10) . .
C3 C2 C8 122.8(9) . .
C1 C2 C8 118.3(11) . .
C2 C3 C4 119.8(9) . .
C2 C3 C9 123.7(10) . .
C4 C3 C9 116.5(10) . .
C3 C4 C5 122.7(9) . .
C3 C4 H4A 118.7 . .
C5 C4 H4A 118.7 . .
C6 C5 C4 116.2(10) . .
C6 C5 C7 123.2(9) . .
C4 C5 C7 120.6(10) . .
C1 C6 C5 120.8(10) . .
C1 C6 C22 117.3(10) . .
C5 C6 C22 121.8(10) . .
C5 C7 H7A 109.5 . .
C5 C7 H7B 109.5 . .
H7A C7 H7B 109.5 . .
C5 C7 H7C 109.5 . .
H7A C7 H7C 109.5 . .
H7B C7 H7C 109.5 . .
C2 C8 H8A 109.5 . .
C2 C8 H8B 109.5 . .
H8A C8 H8B 109.5 . .
C2 C8 H8C 109.5 . .
H8A C8 H8C 109.5 . .
H8B C8 H8C 109.5 . .
O14 C9 C3 106.6(5) . .
O14 C9 H9A 110.4 . .
C3 C9 H9A 110.4 . .
O14 C9 H9B 110.4 . .
C3 C9 H9B 110.4 . .
H9A C9 H9B 108.6 . .
O14 C10 C11 122.8(6) . .
O14 C10 C15 117.2(6) . .
C11 C10 C15 120.0(7) . .
C12 C11 C10 120.3(7) . .
C12 C11 H11 119.9 . .
C10 C11 H11 119.9 . .
C11 C12 C13 120.8(7) . .
C11 C12 H12 119.6 . .
C13 C12 H12 119.6 . .
C14 C13 C12 119.2(7) . .
C14 C13 H13 120.4 . .
C12 C13 H13 120.4 . .
C13 C14 C15 122.2(6) . .
C13 C14 H14 118.9 . .
C15 C14 H14 118.9 . .
C14 C15 C10 117.5(6) . .
C14 C15 C16 117.2(6) . .
C10 C15 C16 125.3(7) . .
O2 C16 N5 120.6(6) . .
O2 C16 C15 120.6(7) . .
N5 C16 C15 118.8(6) . .
C18 C17 N5 109.0(7) . .
C18 C17 H17A 109.9 . .
N5 C17 H17A 109.9 . .
C18 C17 H17B 109.9 . .
N5 C17 H17B 109.9 . .
H17A C17 H17B 108.3 . .
O13 C22 C6 107.2(6) . .
O13 C22 H22A 110.3 . .
C6 C22 H22A 110.3 . .
O13 C22 H22B 110.3 . .
C6 C22 H22B 110.3 . .
H22A C22 H22B 108.5 . .
O13 C23 C24 121.7(6) . .
O13 C23 C28 117.1(7) . .
C24 C23 C28 121.2(7) . .
C25 C24 C23 119.3(7) . .
C25 C24 H24 120.3 . .
C23 C24 H24 120.3 . .
C26 C25 C24 121.4(8) . .
C26 C25 H25 119.3 . .
C24 C25 H25 119.3 . .
C25 C26 C27 119.2(7) . .
C25 C26 H26 120.4 . .
C27 C26 H26 120.4 . .
C26 C27 C28 121.9(7) . .
C26 C27 H27 119.1 . .
C28 C27 H27 119.1 . .
C23 C28 C27 116.6(7) . .
C23 C28 C29 127.1(7) . .
C27 C28 C29 116.3(6) . .
O12 C29 N4 122.8(8) . .
O12 C29 C28 120.6(7) . .
N4 C29 C28 116.6(6) . .
C31 C30 O15 108.4(11) . .
C31 C30 C38 134.3(11) . .
O15 C30 C38 117.3(12) . .
C30 C31 C32 109.4(13) . .
C30 C31 H31 125.3 . .
C32 C31 H31 125.3 . .
C33 C32 C31 106.2(15) . .
C33 C32 H32 126.9 . .
C31 C32 H32 126.9 . .
C32 C33 O15 110.1(13) . .
C32 C33 H33 125.0 . .
O15 C33 H33 125.0 . .
O16 C34 C35 122.0(8) . .
O16 C34 C39 118.3(8) . .
C35 C34 C39 119.6(9) . .
C34 C35 C36 121.2(8) . .
C34 C35 H35 119.4 . .
C36 C35 H35 119.4 . .
C35 C36 C37 121.4(8) . .
C35 C36 H36 119.3 . .
C37 C36 H36 119.3 . .
C36 C37 C51 115.9(9) . .
C36 C37 H37 122.0 . .
C51 C37 H37 122.0 . .
C30 C38 N4 111.7(7) . .
C30 C38 H38A 109.3 . .
N4 C38 H38A 109.3 . .
C30 C38 H38B 109.3 . .
N4 C38 H38B 109.3 . .
H38A C38 H38B 107.9 . .
C51 C39 C34 118.2(8) . .
C51 C39 C40 116.2(8) . .
C34 C39 C40 125.7(9) . .
O11 C40 N6 120.8(8) . .
O11 C40 C39 120.6(9) . .
N6 C40 C39 118.6(8) . .
C42 C41 N6 113.5(8) . .
C42 C41 H41A 108.9 . .
N6 C41 H41A 108.9 . .
C42 C41 H41B 108.9 . .
N6 C41 H41B 108.9 . .
H41A C41 H41B 107.7 . .
C42 C43 C44 102.6(13) . .
C42 C43 H43 128.7 . .
C44 C43 H43 128.7 . .
C45 C44 C43 116.0(16) . .
C45 C44 H44 122.0 . .
C43 C44 H44 122.0 . .
C44 C45 O17 102.9(13) . .
C44 C45 H45 128.6 . .
O17 C45 H45 128.6 . .
C42 O17 C45 106.0(11) . .
C88 C18 O18 104.1(13) . .
C88 C18 C17 128.7(19) . .
O18 C18 C17 127.1(16) . .
C18 C88 C21 112.1(18) . .
C18 C88 H88 124.0 . .
C21 C88 H88 124.0 . .
C19 C21 C88 113(2) . .
C19 C21 H21 123.6 . .
C88 C21 H21 123.6 . .
C21 C19 O18 102.2(15) . .
C21 C19 H19 128.9 . .
O18 C19 H19 128.9 . .
C18 O18 C19 108.4(11) . .
O16 C46 C47 111.3(6) . .
O16 C46 H46A 109.4 . .
C47 C46 H46A 109.4 . .
O16 C46 H46B 109.4 . .
C47 C46 H46B 109.4 . .
H46A C46 H46B 108.0 . .
C49 C47 C48 119.3(7) . .
C49 C47 C46 120.4(8) . .
C48 C47 C46 120.3(8) . .
C49 C48 C47 121.7(7) 3_767 .
C49 C48 H48 119.1 3_767 .
C47 C48 H48 119.1 . .
C47 C49 C48 119.0(7) . 3_767
C47 C49 C50 123.5(8) . .
C48 C49 C50 117.5(9) 3_767 .
C49 C50 H50A 109.5 . .
C49 C50 H50B 109.5 . .
H50A C50 H50B 109.5 . .
C49 C50 H50C 109.5 . .
H50A C50 H50C 109.5 . .
H50B C50 H50C 109.5 . .
C39 C51 C37 123.7(8) . .
C39 C51 H51 118.2 . .
C37 C51 H51 118.2 . .

loop_
_geom_bond_atom_site_label_1
_geom_bond_atom_site_label_2
_geom_bond_distance
_geom_bond_site_symmetry_2
Dy1 O11 2.302(5) .
Dy1 O12 2.327(5) 1_655
Dy1 O2 2.329(4) .
Dy1 O3 2.423(5) .
Dy1 O1 2.452(6) .
Dy1 O7 2.456(6) .
Dy1 O9 2.474(6) .
Dy1 O6 2.478(4) .
Dy1 O8 2.506(4) .
N1 O4 1.204(8) .
N1 O7 1.270(8) .
N1 O3 1.271(7) .
N2 O5 1.205(6) .
N2 O6 1.259(7) .
N2 O8 1.279(6) .
N3 O10 1.219(9) .
N3 O1 1.244(9) .
N3 O9 1.248(9) .
N4 C29 1.324(8) .
N4 C38 1.480(8) .
N4 H4 0.8600 .
N5 C16 1.338(8) .
N5 C17 1.476(8) .
N5 H5 0.8600 .
N6 C40 1.321(9) .
N6 C41 1.459(9) .
N6 H6 0.8600 .
O2 C16 1.254(7) .
O11 C40 1.229(8) .
O12 C29 1.234(7) .
O12 Dy1 2.327(4) 1_455
O13 C23 1.372(7) .
O13 C22 1.456(7) .
O14 C10 1.388(8) .
O14 C9 1.458(7) .
O15 C30 1.371(9) .
O15 C33 1.399(13) .
C42 C43 1.365(13) .
C42 O17 1.367(11) .
C42 C41 1.436(11) .
O16 C34 1.349(8) .
O16 C46 1.464(7) .
C1 C6 1.362(11) .
C1 C2 1.421(10) .
C1 H1 0.9300 .
C2 C3 1.333(11) .
C2 C8 1.531(11) .
C3 C4 1.388(11) .
C3 C9 1.503(10) .
C4 C5 1.420(10) .
C4 H4A 0.9300 .
C5 C6 1.384(11) .
C5 C7 1.485(11) .
C6 C22 1.495(10) .
C7 H7A 0.9600 .
C7 H7B 0.9600 .
C7 H7C 0.9600 .
C8 H8A 0.9600 .
C8 H8B 0.9600 .
C8 H8C 0.9600 .
C9 H9A 0.9700 .
C9 H9B 0.9700 .
C10 C11 1.391(8) .
C10 C15 1.413(8) .
C11 C12 1.359(9) .
C11 H11 0.9300 .
C12 C13 1.387(8) .
C12 H12 0.9300 .
C13 C14 1.366(8) .
C13 H13 0.9300 .
C14 C15 1.387(8) .
C14 H14 0.9300 .
C15 C16 1.477(8) .
C17 C18 1.413(13) .
C17 H17A 0.9700 .
C17 H17B 0.9700 .
C22 H22A 0.9700 .
C22 H22B 0.9700 .
C23 C24 1.387(9) .
C23 C28 1.398(8) .
C24 C25 1.380(9) .
C24 H24 0.9300 .
C25 C26 1.362(8) .
C25 H25 0.9300 .
C26 C27 1.381(9) .
C26 H26 0.9300 .
C27 C28 1.411(9) .
C27 H27 0.9300 .
C28 C29 1.500(9) .
C30 C31 1.318(12) .
C30 C38 1.454(12) .
C31 C32 1.406(14) .
C31 H31 0.9300 .
C32 C33 1.308(14) .
C32 H32 0.9300 .
C33 H33 0.9300 .
C34 C35 1.371(10) .
C34 C39 1.401(9) .
C35 C36 1.383(10) .
C35 H35 0.9300 .
C36 C37 1.390(10) .
C36 H36 0.9300 .
C37 C51 1.410(10) .
C37 H37 0.9300 .
C38 H38A 0.9700 .
C38 H38B 0.9700 .
C39 C51 1.374(9) .
C39 C40 1.483(10) .
C41 H41A 0.9700 .
C41 H41B 0.9700 .
C43 C44 1.372(14) .
C43 H43 0.9300 .
C44 C45 1.335(15) .
C44 H44 0.9300 .
C45 O17 1.462(13) .
C45 H45 0.9300 .
C18 C88 1.270(14) .
C18 O18 1.373(13) .
C88 C21 1.323(16) .
C88 H88 0.9300 .
C21 C19 1.250(16) .
C21 H21 0.9300 .
C19 O18 1.451(15) .
C19 H19 0.9300 .
C46 C47 1.507(9) .
C46 H46A 0.9700 .
C46 H46B 0.9700 .
C47 C49 1.372(10) .
C47 C48 1.404(9) .
C48 C49 1.397(9) 3_767
C48 H48 0.9300 .
C49 C48 1.397(9) 3_767
C49 C50 1.530(9) .
C50 H50A 0.9600 .
C50 H50B 0.9600 .
C50 H50C 0.9600 .
C51 H51 0.9300 .

loop_
_geom_torsion_atom_site_label_1
_geom_torsion_atom_site_label_2
_geom_torsion_atom_site_label_3
_geom_torsion_atom_site_label_4
_geom_torsion
_geom_torsion_site_symmetry_1
_geom_torsion_site_symmetry_2
_geom_torsion_site_symmetry_3
_geom_torsion_site_symmetry_4
O10 N3 O1 Dy1 178.8(8) . . . .
O9 N3 O1 Dy1 -3.8(8) . . . .
O11 Dy1 O1 N3 179.4(6) . . . .
O12 Dy1 O1 N3 91.4(5) 1_655 . . .
O2 Dy1 O1 N3 20.3(6) . . . .
O3 Dy1 O1 N3 -117.7(5) . . . .
O7 Dy1 O1 N3 142.7(5) . . . .
O9 Dy1 O1 N3 2.2(5) . . . .
O6 Dy1 O1 N3 -105.7(5) . . . .
O8 Dy1 O1 N3 -58.5(5) . . . .
O11 Dy1 O2 C16 -94(3) . . . .
O12 Dy1 O2 C16 -32(2) 1_655 . . .
O3 Dy1 O2 C16 -163(3) . . . .
O1 Dy1 O2 C16 39(3) . . . .
O7 Dy1 O2 C16 -111(2) . . . .
O9 Dy1 O2 C16 53(2) . . . .
O6 Dy1 O2 C16 137(2) . . . .
O8 Dy1 O2 C16 125(3) . . . .
O4 N1 O3 Dy1 -168.8(7) . . . .
O7 N1 O3 Dy1 10.0(6) . . . .
O11 Dy1 O3 N1 -80.4(4) . . . .
O12 Dy1 O3 N1 2.4(5) 1_655 . . .
O2 Dy1 O3 N1 73.3(4) . . . .
O1 Dy1 O3 N1 -139.8(5) . . . .
O7 Dy1 O3 N1 -6.0(4) . . . .
O9 Dy1 O3 N1 133.6(4) . . . .
O6 Dy1 O3 N1 -151.9(4) . . . .
O8 Dy1 O3 N1 154.4(4) . . . .
O5 N2 O6 Dy1 173.4(6) . . . .
O8 N2 O6 Dy1 -4.6(7) . . . .
O11 Dy1 O6 N2 -169.6(5) . . . .
O12 Dy1 O6 N2 146.0(4) 1_655 . . .
O2 Dy1 O6 N2 -12.4(5) . . . .
O3 Dy1 O6 N2 -75.7(4) . . . .
O1 Dy1 O6 N2 111.4(5) . . . .
O7 Dy1 O6 N2 -104.9(5) . . . .
O9 Dy1 O6 N2 63.8(5) . . . .
O8 Dy1 O6 N2 2.7(4) . . . .
O4 N1 O7 Dy1 169.0(7) . . . .
O3 N1 O7 Dy1 -9.8(6) . . . .
O11 Dy1 O7 N1 104.3(4) . . . .
O12 Dy1 O7 N1 -167.3(4) 1_655 . . .
O2 Dy1 O7 N1 -83.9(4) . . . .
O3 Dy1 O7 N1 6.0(4) . . . .
O1 Dy1 O7 N1 140.6(5) . . . .
O9 Dy1 O7 N1 -115.0(5) . . . .
O6 Dy1 O7 N1 42.3(5) . . . .
O8 Dy1 O7 N1 -15.1(5) . . . .
O5 N2 O8 Dy1 -173.5(7) . . . .
O6 N2 O8 Dy1 4.5(7) . . . .
O11 Dy1 O8 N2 5.9(5) . . . .
O12 Dy1 O8 N2 -145.9(4) 1_655 . . .
O2 Dy1 O8 N2 165.2(4) . . . .
O3 Dy1 O8 N2 80.3(4) . . . .
O1 Dy1 O8 N2 -68.6(4) . . . .
O7 Dy1 O8 N2 97.8(4) . . . .
O9 Dy1 O8 N2 -114.4(4) . . . .
O6 Dy1 O8 N2 -2.7(4) . . . .
O10 N3 O9 Dy1 -178.9(8) . . . .
O1 N3 O9 Dy1 3.7(8) . . . .
O11 Dy1 O9 N3 -5.6(5) . . . .
O12 Dy1 O9 N3 -85.4(5) 1_655 . . .
O2 Dy1 O9 N3 -167.3(5) . . . .
O3 Dy1 O9 N3 130.9(4) . . . .
O1 Dy1 O9 N3 -2.2(5) . . . .
O7 Dy1 O9 N3 -136.3(5) . . . .
O6 Dy1 O9 N3 64.1(5) . . . .
O8 Dy1 O9 N3 110.1(5) . . . .
O12 Dy1 O11 C40 -52.3(18) 1_655 . . .
O2 Dy1 O11 C40 9(2) . . . .
O3 Dy1 O11 C40 76.6(18) . . . .
O1 Dy1 O11 C40 -133.7(19) . . . .
O7 Dy1 O11 C40 25.7(18) . . . .
O9 Dy1 O11 C40 -131.0(18) . . . .
O6 Dy1 O11 C40 148.6(19) . . . .
O8 Dy1 O11 C40 141.6(18) . . . .
C6 C1 C2 C3 0.2(11) . . . .
C6 C1 C2 C8 -178.1(7) . . . .
C1 C2 C3 C4 0.1(11) . . . .
C8 C2 C3 C4 178.3(6) . . . .
C1 C2 C3 C9 177.2(6) . . . .
C8 C2 C3 C9 -4.6(12) . . . .
C2 C3 C4 C5 -0.5(11) . . . .
C9 C3 C4 C5 -177.8(6) . . . .
C3 C4 C5 C6 0.6(11) . . . .
C3 C4 C5 C7 -179.9(7) . . . .
C2 C1 C6 C5 0.0(12) . . . .
C2 C1 C6 C22 -177.2(6) . . . .
C4 C5 C6 C1 -0.3(11) . . . .
C7 C5 C6 C1 -179.9(7) . . . .
C4 C5 C6 C22 176.8(6) . . . .
C7 C5 C6 C22 -2.8(12) . . . .
C10 O14 C9 C3 165.6(8) . . . .
C2 C3 C9 O14 80.3(9) . . . .
C4 C3 C9 O14 -102.5(7) . . . .
C9 O14 C10 C11 7.4(11) . . . .
C9 O14 C10 C15 -172.9(6) . . . .
O14 C10 C11 C12 -179.0(8) . . . .
C15 C10 C11 C12 1.3(12) . . . .
C10 C11 C12 C13 0.7(13) . . . .
C11 C12 C13 C14 -0.8(13) . . . .
C12 C13 C14 C15 -1.2(12) . . . .
C13 C14 C15 C10 3.1(12) . . . .
C13 C14 C15 C16 -176.6(7) . . . .
O14 C10 C15 C14 177.2(7) . . . .
C11 C10 C15 C14 -3.1(12) . . . .
O14 C10 C15 C16 -3.2(12) . . . .
C11 C10 C15 C16 176.5(7) . . . .
Dy1 O2 C16 N5 -97(2) . . . .
Dy1 O2 C16 C15 81(3) . . . .
C17 N5 C16 O2 -3.1(12) . . . .
C17 N5 C16 C15 178.3(7) . . . .
C14 C15 C16 O2 6.3(11) . . . .
C10 C15 C16 O2 -173.3(7) . . . .
C14 C15 C16 N5 -175.0(7) . . . .
C10 C15 C16 N5 5.3(12) . . . .
C16 N5 C17 C18 154.3(11) . . . .
C23 O13 C22 C6 164.4(8) . . . .
C1 C6 C22 O13 -99.1(8) . . . .
C5 C6 C22 O13 83.7(9) . . . .
C22 O13 C23 C24 10.6(11) . . . .
C22 O13 C23 C28 -172.3(6) . . . .
O13 C23 C24 C25 -176.4(7) . . . .
C28 C23 C24 C25 6.7(12) . . . .
C23 C24 C25 C26 -2.2(13) . . . .
C24 C25 C26 C27 -0.2(13) . . . .
C25 C26 C27 C28 -2.0(13) . . . .
O13 C23 C28 C27 174.4(7) . . . .
C24 C23 C28 C27 -8.5(12) . . . .
O13 C23 C28 C29 -7.6(12) . . . .
C24 C23 C28 C29 169.5(8) . . . .
C26 C27 C28 C23 6.2(12) . . . .
C26 C27 C28 C29 -172.0(8) . . . .
Dy1 O12 C29 N4 -101.2(11) 1_455 . . .
Dy1 O12 C29 C28 76.2(13) 1_455 . . .
C38 N4 C29 O12 2.5(12) . . . .
C38 N4 C29 C28 -175.0(7) . . . .
C23 C28 C29 O12 -172.9(7) . . . .
C27 C28 C29 O12 5.0(11) . . . .
C23 C28 C29 N4 4.6(12) . . . .
C27 C28 C29 N4 -177.4(7) . . . .
C33 O15 C30 C31 0.9(11) . . . .
C33 O15 C30 C38 179.2(8) . . . .
O15 C30 C31 C32 -2.9(13) . . . .
C38 C30 C31 C32 179.2(10) . . . .
C30 C31 C32 C33 3.9(14) . . . .
C31 C32 C33 O15 -3.3(14) . . . .
C30 O15 C33 C32 1.7(13) . . . .
C46 O16 C34 C35 -8.8(10) . . . .
C46 O16 C34 C39 174.3(6) . . . .
O16 C34 C35 C36 -175.7(6) . . . .
C39 C34 C35 C36 1.2(11) . . . .
C34 C35 C36 C37 -1.0(11) . . . .
C35 C36 C37 C51 1.0(11) . . . .
C31 C30 C38 N4 -111.9(13) . . . .
O15 C30 C38 N4 70.4(10) . . . .
C29 N4 C38 C30 140.2(9) . . . .
O16 C34 C39 C51 175.5(6) . . . .
C35 C34 C39 C51 -1.5(10) . . . .
O16 C34 C39 C40 -5.3(10) . . . .
C35 C34 C39 C40 177.7(6) . . . .
Dy1 O11 C40 N6 -100.0(17) . . . .
Dy1 O11 C40 C39 81(2) . . . .
C41 N6 C40 O11 1.1(12) . . . .
C41 N6 C40 C39 -179.9(6) . . . .
C51 C39 C40 O11 14.1(10) . . . .
C34 C39 C40 O11 -165.1(7) . . . .
C51 C39 C40 N6 -164.9(6) . . . .
C34 C39 C40 N6 15.9(10) . . . .
C43 C42 C41 N6 134.5(12) . . . .
O17 C42 C41 N6 -53.6(12) . . . .
C40 N6 C41 C42 -111.9(10) . . . .
O17 C42 C43 C44 5.6(15) . . . .
C41 C42 C43 C44 177.7(12) . . . .
C42 C43 C44 C45 -3.9(19) . . . .
C43 C44 C45 O17 1(2) . . . .
C43 C42 O17 C45 -5.2(13) . . . .
C41 C42 O17 C45 -178.7(9) . . . .
C44 C45 O17 C42 2.5(15) . . . .
N5 C17 C18 C88 -107.9(14) . . . .
N5 C17 C18 O18 77.4(12) . . . .
O18 C18 C88 C21 -4.1(16) . . . .
C17 C18 C88 C21 -179.7(11) . . . .
C18 C88 C21 C19 7(2) . . . .
C88 C21 C19 O18 -6.0(18) . . . .
C88 C18 O18 C19 0.4(13) . . . .
C17 C18 O18 C19 176.2(10) . . . .
C21 C19 O18 C18 3.4(15) . . . .
C34 O16 C46 C47 -91.4(8) . . . .
O16 C46 C47 C49 -74.3(9) . . . .
O16 C46 C47 C48 108.9(8) . . . .
C49 C47 C48 C49 0.1(13) . . . 3_767
C46 C47 C48 C49 177.0(6) . . . 3_767
C48 C47 C49 C48 -0.1(12) . . . 3_767
C46 C47 C49 C48 -177.0(6) . . . 3_767
C48 C47 C49 C50 179.2(6) . . . .
C46 C47 C49 C50 2.4(11) . . . .
C34 C39 C51 C37 1.6(10) . . . .
C40 C39 C51 C37 -177.7(6) . . . .
C36 C37 C51 C39 -1.3(11) . . . .
